data_7054625
loop_
_publ_author_name
'Mei, Hong-Xin'
'Zhang, Ting'
'Wang, Dan-Feng'
'Huang, Rong-Bin'
'Zheng, Lan-Sun'

_publ_section_title
;
 A Zn-oxalate helix linked by a water helix: spontaneous chiral resolution
 of a Zn helical coordination polymer
;
_journal_issue 3
_journal_name_full 'New J. Chem.'
_journal_page_first 2075
_journal_paper_doi 10.1039/C4NJ02017K
_journal_volume 39
_journal_year 2015
_chemical_formula_moiety 'C2 H4 O6 Zn, 2(H2 O)'
_chemical_formula_sum 'C2 H8 O8 Zn'
_chemical_formula_weight 225.47
_chemical_name_systematic
;
 ? 
;
_space_group_IT_number 152
_space_group_name_Hall 'P 31 2"'
_space_group_name_H-M_alt 'P 31 2 1'
_symmetry_cell_setting trigonal
_symmetry_space_group_name_Hall 'P 31 2"'
_symmetry_space_group_name_H-M 'P 31 2 1'
_atom_sites_solution_hydrogens geom
_atom_sites_solution_primary direct
_atom_sites_solution_secondary difmap
_audit_creation_method SHELXL-97
_audit_update_record
;
2015-01-05 deposited with the CCDC.
2015-01-07 downloaded from the CCDC.
;
_cell_angle_alpha 90.00
_cell_angle_beta 90.00
_cell_angle_gamma 120.00
_cell_formula_units_Z 3
_cell_length_a 7.4200(9)
_cell_length_b 7.4200(9)
_cell_length_c 12.110(2)
_cell_measurement_reflns_used 886
_cell_measurement_temperature 173(2)
_cell_measurement_theta_max 27.46
_cell_measurement_theta_min 3.14
_cell_volume 577.41(14)
_computing_cell_refinement 'Bruker SMART'
_computing_data_collection 'Bruker SMART'
_computing_data_reduction 'Bruker SMART'
_computing_molecular_graphics 'DIAMOND (Brandenburg, 1999)'
_computing_publication_material SHELXTL
_computing_structure_refinement 'SHELXL-97 (Sheldrick, 1997)'
_computing_structure_solution 'SHELXS-97 (Sheldrick, 1990)'
_diffrn_ambient_temperature 173(2)
_diffrn_measured_fraction_theta_full 0.998
_diffrn_measured_fraction_theta_max 0.998
_diffrn_measurement_device_type 'Bruker SMART CCD'
_diffrn_measurement_method 'w scan'
_diffrn_radiation_monochromator graphite
_diffrn_radiation_source 'fine-focus sealed tube'
_diffrn_radiation_type MoK\a
_diffrn_radiation_wavelength 0.71073
_diffrn_reflns_av_R_equivalents 0.0628
_diffrn_reflns_av_unetI/netI 0.0389
_diffrn_reflns_limit_h_max 9
_diffrn_reflns_limit_h_min -9
_diffrn_reflns_limit_k_max 9
_diffrn_reflns_limit_k_min -9
_diffrn_reflns_limit_l_max 15
_diffrn_reflns_limit_l_min -13
_diffrn_reflns_number 5660
_diffrn_reflns_theta_full 27.46
_diffrn_reflns_theta_max 27.46
_diffrn_reflns_theta_min 3.17
_exptl_absorpt_coefficient_mu 3.194
_exptl_absorpt_correction_T_max 0.68
_exptl_absorpt_correction_T_min 0.52
_exptl_absorpt_correction_type multi-scan
_exptl_absorpt_process_details 'SADABS (Bruker, 2002)'
_exptl_crystal_colour colorless
_exptl_crystal_density_diffrn 1.945
_exptl_crystal_density_meas 'not measured'
_exptl_crystal_density_method 'not measured'
_exptl_crystal_description rod
_exptl_crystal_F_000 342
_exptl_crystal_size_max 0.53
_exptl_crystal_size_mid 0.15
_exptl_crystal_size_min 0.12
_refine_diff_density_max 0.466
_refine_diff_density_min -0.989
_refine_diff_density_rms 0.120
_refine_ls_abs_structure_details 'Flack H D (1983), Acta Cryst. A39, 876-881'
_refine_ls_abs_structure_Flack 0.11(4)
_refine_ls_extinction_method none
_refine_ls_goodness_of_fit_ref 0.940
_refine_ls_hydrogen_treatment mixed
_refine_ls_matrix_type full
_refine_ls_number_parameters 64
_refine_ls_number_reflns 886
_refine_ls_number_restraints 6
_refine_ls_restrained_S_all 0.941
_refine_ls_R_factor_all 0.0483
_refine_ls_R_factor_gt 0.0442
_refine_ls_shift/su_max 0.000
_refine_ls_shift/su_mean 0.000
_refine_ls_structure_factor_coef Fsqd
_refine_ls_weighting_details 'calc w=1/[\s^2^(Fo^2^)+(0.1000P)^2^+0.0000P] where P=(Fo^2^+2Fc^2^)/3'
_refine_ls_weighting_scheme calc
_refine_ls_wR_factor_gt 0.1156
_refine_ls_wR_factor_ref 0.1227
_reflns_number_gt 822
_reflns_number_total 886
_reflns_threshold_expression >2sigma(I)
_cod_data_source_file c4nj02017k1.cif
_cod_data_source_block p1
_cod_depositor_comments 'Adding full bibliography for 7054625--7054626.cif.'
_cod_original_sg_symbol_Hall 'P 31 2" '
_cod_original_formula_sum 'C2 H8 O8 Zn '
_cod_database_code 7054625

loop_
_symmetry_equiv_pos_as_xyz
'x, y, z'
'-y, x-y, z+1/3'
'-x+y, -x, z+2/3'
'x-y, -y, -z+2/3'
'-x, -x+y, -z+1/3'
'y, x, -z'

loop_
_atom_site_label
_atom_site_type_symbol
_atom_site_fract_x
_atom_site_fract_y
_atom_site_fract_z
_atom_site_U_iso_or_equiv
_atom_site_adp_type
_atom_site_occupancy
_atom_site_symmetry_multiplicity
_atom_site_calc_flag
_atom_site_refinement_flags
Zn1 Zn 0.69596(10) 1.0000 0.3333 0.0247(3) Uani 1 2 d S
O4 O 0.3554(5) 0.3572(5) 0.3341(3) 0.0388(9) Uani 1 1 d D
H4A H 0.240(4) 0.299(7) 0.372(4) 0.047 Uiso 1 1 d D
H4B H 0.435(7) 0.468(5) 0.371(3) 0.047 Uiso 1 1 d D
O1 O 0.6157(5) 0.7387(5) 0.43497(19) 0.0248(8) Uani 1 1 d .
O2 O 0.9725(5) 1.1044(5) 0.4397(2) 0.0273(8) Uani 1 1 d .
O3 O 0.4456(6) 0.8403(9) 0.2265(3) 0.0518(13) Uani 1 1 d D
H3A H 0.330(6) 0.835(11) 0.245(3) 0.062 Uiso 1 1 d D
H3B H 0.460(8) 0.857(11) 0.1542(18) 0.062 Uiso 1 1 d D
C2 C 0.9636(8) 0.9636(8) 0.5000 0.0216(13) Uani 1 2 d S
C1 C 0.7547(8) 0.7547(8) 0.5000 0.0224(13) Uani 1 2 d S

loop_
_atom_site_aniso_label
_atom_site_aniso_U_11
_atom_site_aniso_U_22
_atom_site_aniso_U_33
_atom_site_aniso_U_23
_atom_site_aniso_U_13
_atom_site_aniso_U_12
Zn1 0.0231(3) 0.0227(4) 0.0282(4) 0.0008(2) 0.00040(11) 0.0114(2)
O4 0.0266(16) 0.039(2) 0.036(2) -0.0091(12) -0.0011(11) 0.0052(15)
O1 0.021(2) 0.0171(15) 0.0307(13) 0.0022(12) -0.0017(13) 0.0053(14)
O2 0.0216(15) 0.0207(19) 0.0351(13) 0.0065(14) -0.0016(12) 0.0073(14)
O3 0.034(2) 0.062(3) 0.0521(19) -0.004(2) -0.0012(16) 0.019(2)
C2 0.019(2) 0.019(2) 0.025(3) -0.0022(13) 0.0022(13) 0.007(2)
C1 0.017(2) 0.017(2) 0.030(3) -0.0013(13) 0.0013(13) 0.006(3)

loop_
_atom_type_symbol
_atom_type_description
_atom_type_scat_dispersion_real
_atom_type_scat_dispersion_imag
_atom_type_scat_source
C C 0.0033 0.0016 'International Tables Vol C Tables 4.2.6.8 and 6.1.1.4'
H H 0.0000 0.0000 'International Tables Vol C Tables 4.2.6.8 and 6.1.1.4'
O O 0.0106 0.0060 'International Tables Vol C Tables 4.2.6.8 and 6.1.1.4'
Zn Zn 0.2839 1.4301 'International Tables Vol C Tables 4.2.6.8 and 6.1.1.4'

loop_
_geom_angle_atom_site_label_1
_geom_angle_atom_site_label_2
_geom_angle_atom_site_label_3
_geom_angle
_geom_angle_site_symmetry_1
_geom_angle_site_symmetry_3
O3 Zn1 O3 105.1(3) . 4_675
O3 Zn1 O1 97.89(15) . 4_675
O3 Zn1 O1 94.46(19) 4_675 4_675
O3 Zn1 O1 94.46(19) . .
O3 Zn1 O1 97.89(15) 4_675 .
O1 Zn1 O1 159.63(18) 4_675 .
O3 Zn1 O2 166.1(2) . .
O3 Zn1 O2 86.91(14) 4_675 .
O1 Zn1 O2 88.00(12) 4_675 .
O1 Zn1 O2 76.61(12) . .
O3 Zn1 O2 86.91(14) . 4_675
O3 Zn1 O2 166.1(2) 4_675 4_675
O1 Zn1 O2 76.61(12) 4_675 4_675
O1 Zn1 O2 88.00(11) . 4_675
O2 Zn1 O2 82.20(16) . 4_675
H4A O4 H4B 103(3) . .
C1 O1 Zn1 115.9(3) . .
C2 O2 Zn1 113.3(3) . .
Zn1 O3 H3A 117(4) . .
Zn1 O3 H3B 122(4) . .
H3A O3 H3B 108(3) . .
O2 C2 O2 127.2(6) . 6_556
O2 C2 C1 116.4(3) . .
O2 C2 C1 116.4(3) 6_556 .
O1 C1 O1 125.5(6) 6_556 .
O1 C1 C2 117.3(3) 6_556 .
O1 C1 C2 117.3(3) . .

loop_
_geom_bond_atom_site_label_1
_geom_bond_atom_site_label_2
_geom_bond_distance
_geom_bond_site_symmetry_2
Zn1 O3 2.080(4) .
Zn1 O3 2.080(4) 4_675
Zn1 O1 2.115(3) 4_675
Zn1 O1 2.115(3) .
Zn1 O2 2.209(3) .
Zn1 O2 2.209(3) 4_675
O4 H4A 0.875(19) .
O4 H4B 0.861(19) .
O1 C1 1.255(4) .
O2 C2 1.249(4) .
O3 H3A 0.864(19) .
O3 H3B 0.883(19) .
C2 O2 1.249(4) 6_556
C2 C1 1.550(8) .
C1 O1 1.255(4) 6_556

loop_
_geom_hbond_atom_site_label_D
_geom_hbond_atom_site_label_H
_geom_hbond_atom_site_label_A
_geom_hbond_distance_DH
_geom_hbond_distance_HA
_geom_hbond_distance_DA
_geom_hbond_angle_DHA
_geom_hbond_site_symmetry_A
O3 H3A O4 0.864(19) 2.39(4) 3.154(5) 147(6) 4_565
O4 H4A O2 0.875(19) 1.95(2) 2.810(5) 166(5) 1_445
O4 H4B O1 0.861(19) 1.93(2) 2.787(4) 172(5) .
O3 H3B O4 0.883(19) 2.25(3) 3.069(5) 153(5) 5_665
